data_4320287
loop_
_publ_author_name
'Thomas M. Klap\"otke'
'Burkhard Krumm'
'Peter Mayer'
'Kurt Polborn'
'Oliver P. Ruscitti'

_publ_section_title
;
 Spectroscopic and Structural Studies on Polyfluorophenyl Tellurides and
 Tellurium(IV) Dihalides
;
_journal_name_full 'Inorganic Chemistry'
_journal_page_first 5169
_journal_page_last 5176
_journal_paper_doi 10.1021/ic010149r
_journal_volume 40
_journal_year 2001
_chemical_compound_source 'provided by O. Ruscitti'
_chemical_formula_moiety 'Te Cl2 F14 C14'
_chemical_formula_sum 'C14 Cl2 F14 Te'
_chemical_formula_weight 632.63
_space_group_IT_number 14
_symmetry_cell_setting monoclinic
_symmetry_Int_Tables_number 14
_symmetry_space_group_name_Hall '-P 2yn'
_symmetry_space_group_name_H-M 'P 1 21/n 1'
_atom_sites_solution_hydrogens geom
_atom_sites_solution_primary direct
_atom_sites_solution_secondary difmap
_audit_author_name 'Mayer, P.'
_audit_block_code Te_Cl2_(C6F4CF3)2_e066_klapoetke
_audit_creation_date 15-Mar-00
_audit_creation_method 'form98_1/compatible with shelxl97-2'
_cell_angle_alpha 90
_cell_angle_beta 108.971(6)
_cell_angle_gamma 90
_cell_formula_units_Z 4
_cell_length_a 13.7666(7)
_cell_length_b 6.5075(3)
_cell_length_c 20.5438(12)
_cell_measurement_reflns_used 5000
_cell_measurement_temperature 200(3)
_cell_measurement_theta_max 25.9
_cell_measurement_theta_min 2.2
_cell_volume 1740.47(17)
_computing_cell_refinement 'Stoe IPDS software (Darmstadt, Germany)'
_computing_data_collection 'Stoe IPDS software (Darmstadt, Germany)'
_computing_data_reduction 'Stoe IPDS software (Darmstadt, Germany)'
_computing_molecular_graphics
;ORTEP (M. N. Burnett, C. K. Johnson, ORTEP-III: Oak Ridge Thermal Ellipsoid
  Plot Program for Crystal Structure Illustrations, Oak Ridge National
  Laboratory Report ORNL-6895, 1996). Windows version (L. J. Farrugia, Univ.
  Glasgow) used --- SCHAKAL (E. Keller, University of  Freiburg (Breisgau),
  Germany, 1995).
;
_computing_publication_material
;PLATON (A. L. Spek, Acta Crystallogr, Sect. A, 1990, 46, C34, 1995 version).
--- T.B.Cohen, Pure Appl. Chem. 1996,68,2339-2359 (atomic masses).
;
_computing_structure_refinement 'SHELXL-97 (G. M. Sheldrick. University of G\"ottingen, 97-2 version)'
_computing_structure_solution 'SIR97 (Cascarano et al.,Acta Crystallogr., Sect A, 1996, C79)'
_diffrn_ambient_temperature 200(3)
_diffrn_measured_fraction_theta_full 0.985
_diffrn_measured_fraction_theta_max 0.985
_diffrn_measurement_device 'image-plate area detector'
_diffrn_measurement_device_type 'Stoe IPDS'
_diffrn_measurement_method 'area detection'
_diffrn_radiation_collimation '0.5 mm collimator'
_diffrn_radiation_monochromator graphite
_diffrn_radiation_source 'fine-focus sealed tube'
_diffrn_radiation_type MoK\a
_diffrn_radiation_wavelength 0.71073
_diffrn_reflns_av_R_equivalents 0.0335
_diffrn_reflns_av_sigmaI/netI 0.0239
_diffrn_reflns_limit_h_max 16
_diffrn_reflns_limit_h_min -16
_diffrn_reflns_limit_k_max 7
_diffrn_reflns_limit_k_min -7
_diffrn_reflns_limit_l_max 25
_diffrn_reflns_limit_l_min -19
_diffrn_reflns_number 8517
_diffrn_reflns_theta_full 25.89
_diffrn_reflns_theta_max 25.89
_diffrn_reflns_theta_min 2.15
_diffrn_source_current 50_mA
_diffrn_source_power 2.75_kW
_diffrn_source_type 'Spellman DF4 Series'
_diffrn_source_voltage 55_kV
_exptl_absorpt_coefficient_mu 2.160
_exptl_absorpt_correction_T_max 0.9317
_exptl_absorpt_correction_T_min 0.7029
_exptl_absorpt_correction_type numerical
_exptl_absorpt_process_details 'XRed, rev. 1.09, Stoe (Darmstadt, Germany)'
_exptl_crystal_colour colourless
_exptl_crystal_density_diffrn 2.4144(2)
_exptl_crystal_density_method 'not measured'
_exptl_crystal_description platelet
_exptl_crystal_F_000 1184
_exptl_crystal_size_max 0.33
_exptl_crystal_size_mid 0.16
_exptl_crystal_size_min 0.04
_refine_diff_density_max 0.788
_refine_diff_density_min -0.456
_refine_diff_density_rms 0.109
_refine_ls_extinction_method none
_refine_ls_goodness_of_fit_ref 1.138
_refine_ls_hydrogen_treatment none
_refine_ls_matrix_type full
_refine_ls_number_parameters 280
_refine_ls_number_reflns 3317
_refine_ls_number_restraints 0
_refine_ls_restrained_S_all 1.138
_refine_ls_R_factor_all 0.0281
_refine_ls_R_factor_gt 0.0247
_refine_ls_shift/su_max 0.002
_refine_ls_shift/su_mean 0.000
_refine_ls_structure_factor_coef Fsqd
_refine_ls_weighting_scheme calc
_refine_ls_wR_factor_gt 0.0657
_refine_ls_wR_factor_ref 0.0739
_reflns_number_gt 2990
_reflns_number_total 3317
_reflns_threshold_expression >2sigma(I)
_cod_data_source_file ic010149r_6.cif
_cod_data_source_block ar
_cod_original_cell_volume 1740.47(16)
_cod_original_sg_symbol_H-M 'P 21/n'
_cod_database_code 4320287
_kl_diffrn_detector_area_phi_start 0.0
_kl_diffrn_detector_area_phi_end 130.0
_kl_diffrn_detector_area_phi_incr 0.5
_kl_diffrn_detector_area_expos_time 6.00_min
_kl_diffrn_detector_area_plate_dist 70.0_mm
_kl_diffrn_detector_area_eff_mos_spread 0.005
_kl_diffrn_detector_area_profile_funct dynamic
_kl_diffrn_detector_area_profile_min 13
_kl_diffrn_detector_area_profile_max 15
_kl_archive_shelxl_comment 'release 97-2'
_kl_archive_shelxl_res
;
TITL  e066 in P21/n (14), sir97
CELL  0.71073   13.7666    6.5075   20.5438    90.000   108.971    90.000
ZERR  4          0.0007    0.0003    0.0012     0.000     0.006     0.000
LATT  1
SYMM   .50000-X,  .50000+Y,  .50000-Z
SFAC    C   F   CL  TE
UNIT    56  56   8   4
L.S.     30
FMAP      2
PLAN     -50
BOND
CONF
TEMP  -73
ACTA
REM Wichtung aendert sich stets leicht, wR2 aber nicht
WGHT    0.049600    0.016700
FVAR       0.39047
TE    4    0.642424    0.234108    0.285125    11.00000    0.01779    0.01788 =
          0.02276    0.00192    0.00690    0.00101
CL1   3    0.630688   -0.053176    0.357168    11.00000    0.04101    0.02625 =
          0.03420    0.01209    0.01101    0.00109
CL2   3    0.624043    0.526771    0.202848    11.00000    0.02918    0.02342 =
          0.03410    0.00820    0.01170   -0.00061
C11   1    0.539129    0.399622    0.322304    11.00000    0.02132    0.01701 =
          0.02506   -0.00078    0.01130   -0.00051
C21   1    0.442599    0.470122    0.284042    11.00000    0.02272    0.02219 =
          0.02701    0.00073    0.00918   -0.00110
C31   1    0.387849    0.592179    0.314476    11.00000    0.02127    0.02497 =
          0.03363    0.00310    0.01129    0.00275
C41   1    0.427439    0.653280    0.382873    11.00000    0.02925    0.02596 =
          0.03746    0.00000    0.01917   -0.00029
C51   1    0.524447    0.583887    0.420486    11.00000    0.03056    0.02531 =
          0.02548   -0.00361    0.01343   -0.00544
C61   1    0.578472    0.458238    0.389844    11.00000    0.02006    0.02659 =
          0.02757    0.00239    0.00721   -0.00155
C71   1    0.364761    0.796357    0.411252    11.00000    0.04033    0.03605 =
          0.04203   -0.00795    0.02348    0.00412
F21   2    0.401528    0.424456    0.217491    11.00000    0.02768    0.03435 =
          0.02529   -0.00094    0.00370    0.00305
F31   2    0.294801    0.655849    0.276364    11.00000    0.02352    0.04244 =
          0.04325    0.00257    0.00952    0.01093
F51   2    0.570381    0.638427    0.485493    11.00000    0.03650    0.04588 =
          0.02903   -0.00981    0.01206   -0.00385
F61   2    0.673903    0.399511    0.427324    11.00000    0.02442    0.04058 =
          0.02786   -0.00339    0.00373    0.00234
F711  2    0.273620    0.717851    0.404631    11.00000    0.04079    0.07860 =
          0.08911   -0.02890    0.04186   -0.00373
F712  2    0.350165    0.973483    0.378030    11.00000    0.10344    0.04182 =
          0.08034    0.01654    0.05814    0.03542
F713  2    0.409114    0.837241    0.477318    11.00000    0.05663    0.05642 =
          0.05126   -0.01784    0.02472    0.00791
C12   1    0.545379    0.068543    0.200500    11.00000    0.02413    0.01599 =
          0.02059    0.00185    0.00407    0.00211
C22   1    0.583679    0.022658    0.147809    11.00000    0.02427    0.02072 =
          0.02469    0.00315    0.00609    0.00237
C32   1    0.530526   -0.099702    0.093124    11.00000    0.03385    0.02730 =
          0.02130    0.00325    0.00719    0.00715
C42   1    0.434610   -0.176553    0.088065    11.00000    0.03514    0.01925 =
          0.02632    0.00429   -0.00051    0.00310
C52   1    0.396434   -0.130633    0.141279    11.00000    0.02502    0.02164 =
          0.03304    0.00514    0.00642   -0.00148
C62   1    0.450878   -0.012744    0.196843    11.00000    0.02543    0.01994 =
          0.03066    0.00113    0.00941   -0.00012
C72   1    0.374529   -0.318156    0.031070    11.00000    0.04032    0.03522 =
          0.02929   -0.00597    0.00181    0.00031
F22   2    0.677585    0.089081    0.151210    11.00000    0.02544    0.03609 =
          0.02908    0.00026    0.01192    0.00028
F32   2    0.575907   -0.142677    0.046514    11.00000    0.04547    0.04638 =
          0.02567   -0.00613    0.01367    0.00455
F52   2    0.305427   -0.204185    0.140066    11.00000    0.02961    0.03663 =
          0.04910   -0.00030    0.00766   -0.01160
F62   2    0.411040    0.019608    0.247003    11.00000    0.02982    0.03345 =
          0.03466   -0.00190    0.01719   -0.00611
F721  2    0.279592   -0.259687    0.005470    11.00000    0.04670    0.13178 =
          0.08093   -0.06181   -0.02517    0.02279
F722  2    0.412715   -0.328657   -0.020390    11.00000    0.08228    0.06270 =
          0.03457   -0.01610    0.01444   -0.02149
F723  2    0.377181   -0.507990    0.053720    11.00000    0.11206    0.03758 =
          0.05327   -0.00786    0.01318   -0.03057
HKLF      4

REM   e066 in P21/n (14), sir97
REM R1 =  0.0247 for   2990 Fo > 4sig(Fo)  and  0.0281 for all   3317 data
REM    280 parameters refined using      0 restraints

END

WGHT      0.0496      0.0223
REM Highest difference peak  0.788,  deepest hole -0.456,  1-sigma level  0.109
Q1    1   0.3455 -0.2515 -0.0324  11.00000  0.05    0.79
Q2    1   0.2805 -0.3724  0.0336  11.00000  0.05    0.74
Q3    1   0.2848  0.8492  0.3891  11.00000  0.05    0.40
Q4    1   0.4050  0.4695  0.3041  11.00000  0.05    0.40
;

loop_
_symmetry_equiv_pos_as_xyz
'x, y, z'
'-x+1/2, y+1/2, -z+1/2'
'-x, -y, -z'
'x-1/2, -y-1/2, z-1/2'

loop_
_atom_site_label
_atom_site_type_symbol
_atom_site_fract_x
_atom_site_fract_y
_atom_site_fract_z
_atom_site_U_iso_or_equiv
_atom_site_adp_type
_atom_site_occupancy
_atom_site_symmetry_multiplicity
_atom_site_calc_flag
_atom_site_refinement_flags
_atom_site_disorder_assembly
_atom_site_disorder_group
Te Te 0.642424(12) 0.23411(3) 0.285125(9) 0.01940(9) Uani 1 1 d . . .
Cl1 Cl 0.63069(6) -0.05318(12) 0.35717(4) 0.03411(18) Uani 1 1 d . . .
Cl2 Cl 0.62404(5) 0.52677(11) 0.20285(4) 0.02856(17) Uani 1 1 d . . .
C11 C 0.53913(19) 0.3996(4) 0.32230(14) 0.0202(5) Uani 1 1 d . . .
C21 C 0.4426(2) 0.4701(4) 0.28404(15) 0.0237(6) Uani 1 1 d . . .
C31 C 0.3878(2) 0.5922(4) 0.31448(16) 0.0260(6) Uani 1 1 d . . .
C41 C 0.4274(2) 0.6533(5) 0.38287(17) 0.0289(6) Uani 1 1 d . . .
C51 C 0.5244(2) 0.5839(4) 0.42049(15) 0.0261(6) Uani 1 1 d . . .
C61 C 0.57847(19) 0.4582(4) 0.38984(15) 0.0249(6) Uani 1 1 d . . .
C71 C 0.3648(3) 0.7964(6) 0.4113(2) 0.0370(8) Uani 1 1 d . . .
F21 F 0.40153(12) 0.4245(3) 0.21749(9) 0.0303(4) Uani 1 1 d . . .
F31 F 0.29480(12) 0.6558(3) 0.27636(10) 0.0367(4) Uani 1 1 d . . .
F51 F 0.57038(13) 0.6384(3) 0.48549(10) 0.0368(4) Uani 1 1 d . . .
F61 F 0.67390(12) 0.3995(3) 0.42732(9) 0.0321(4) Uani 1 1 d . . .
F711 F 0.27362(19) 0.7179(4) 0.40463(17) 0.0645(8) Uani 1 1 d . . .
F712 F 0.3502(2) 0.9735(4) 0.37803(16) 0.0683(8) Uani 1 1 d . . .
F713 F 0.40911(17) 0.8372(4) 0.47732(12) 0.0530(6) Uani 1 1 d . . .
C12 C 0.54538(19) 0.0685(4) 0.20050(14) 0.0210(5) Uani 1 1 d . . .
C22 C 0.5837(2) 0.0227(4) 0.14781(15) 0.0237(6) Uani 1 1 d . . .
C32 C 0.5305(2) -0.0997(5) 0.09312(15) 0.0279(6) Uani 1 1 d . . .
C42 C 0.4346(2) -0.1766(5) 0.08807(16) 0.0294(6) Uani 1 1 d . . .
C52 C 0.3964(2) -0.1306(4) 0.14128(16) 0.0273(6) Uani 1 1 d . . .
C62 C 0.4509(2) -0.0127(4) 0.19684(15) 0.0253(6) Uani 1 1 d . . .
C72 C 0.3745(3) -0.3182(6) 0.03107(18) 0.0373(7) Uani 1 1 d . . .
F22 F 0.67758(12) 0.0891(3) 0.15121(9) 0.0295(4) Uani 1 1 d . . .
F32 F 0.57591(14) -0.1427(3) 0.04651(10) 0.0387(4) Uani 1 1 d . . .
F52 F 0.30543(14) -0.2042(3) 0.14007(11) 0.0397(5) Uani 1 1 d . . .
F62 F 0.41104(13) 0.0196(3) 0.24700(10) 0.0310(4) Uani 1 1 d . . .
F721 F 0.2796(2) -0.2597(5) 0.00547(18) 0.0976(14) Uani 1 1 d . . .
F722 F 0.4127(2) -0.3287(4) -0.02039(12) 0.0610(6) Uani 1 1 d . . .
F723 F 0.3772(2) -0.5080(4) 0.05372(14) 0.0710(8) Uani 1 1 d . . .

loop_
_atom_site_aniso_label
_atom_site_aniso_U_11
_atom_site_aniso_U_22
_atom_site_aniso_U_33
_atom_site_aniso_U_23
_atom_site_aniso_U_13
_atom_site_aniso_U_12
Te 0.01779(13) 0.01788(12) 0.02276(13) 0.00192(6) 0.00690(9) 0.00101(5)
Cl1 0.0410(4) 0.0263(4) 0.0342(4) 0.0121(3) 0.0110(3) 0.0011(3)
Cl2 0.0292(3) 0.0234(4) 0.0341(4) 0.0082(3) 0.0117(3) -0.0006(2)
C11 0.0213(12) 0.0170(12) 0.0251(14) -0.0008(10) 0.0113(10) -0.0005(9)
C21 0.0227(12) 0.0222(13) 0.0270(14) 0.0007(11) 0.0092(11) -0.0011(10)
C31 0.0213(12) 0.0250(15) 0.0336(16) 0.0031(12) 0.0113(11) 0.0028(10)
C41 0.0292(14) 0.0260(15) 0.0375(17) 0.0000(13) 0.0192(13) -0.0003(11)
C51 0.0306(14) 0.0253(14) 0.0255(14) -0.0036(12) 0.0134(11) -0.0054(11)
C61 0.0201(12) 0.0266(15) 0.0276(14) 0.0024(12) 0.0072(11) -0.0015(10)
C71 0.0403(18) 0.0361(18) 0.042(2) -0.0080(15) 0.0235(16) 0.0041(14)
F21 0.0277(8) 0.0344(10) 0.0253(9) -0.0009(7) 0.0037(7) 0.0030(7)
F31 0.0235(8) 0.0424(11) 0.0433(11) 0.0026(9) 0.0095(7) 0.0109(7)
F51 0.0365(9) 0.0459(12) 0.0290(10) -0.0098(8) 0.0121(8) -0.0039(8)
F61 0.0244(8) 0.0406(10) 0.0279(9) -0.0034(8) 0.0037(7) 0.0023(7)
F711 0.0408(13) 0.0786(18) 0.089(2) -0.0289(15) 0.0419(14) -0.0037(11)
F712 0.1034(19) 0.0418(13) 0.0803(18) 0.0165(13) 0.0581(16) 0.0354(13)
F713 0.0566(13) 0.0564(14) 0.0513(14) -0.0178(12) 0.0247(10) 0.0079(11)
C12 0.0241(12) 0.0160(12) 0.0206(13) 0.0018(10) 0.0041(10) 0.0021(10)
C22 0.0243(12) 0.0207(13) 0.0247(14) 0.0031(11) 0.0061(11) 0.0024(10)
C32 0.0338(14) 0.0273(15) 0.0213(14) 0.0032(12) 0.0072(11) 0.0072(11)
C42 0.0351(15) 0.0192(14) 0.0263(15) 0.0043(12) -0.0005(12) 0.0031(12)
C52 0.0250(13) 0.0216(14) 0.0330(16) 0.0051(12) 0.0064(12) -0.0015(10)
C62 0.0254(13) 0.0199(13) 0.0307(15) 0.0011(12) 0.0094(12) -0.0001(10)
C72 0.0403(17) 0.0352(18) 0.0293(18) -0.0060(14) 0.0018(13) 0.0003(15)
F22 0.0254(8) 0.0361(10) 0.0291(9) 0.0003(7) 0.0119(7) 0.0003(7)
F32 0.0455(10) 0.0464(12) 0.0257(9) -0.0061(8) 0.0137(8) 0.0046(8)
F52 0.0296(9) 0.0366(10) 0.0491(12) -0.0003(9) 0.0077(8) -0.0116(8)
F62 0.0298(8) 0.0335(10) 0.0347(10) -0.0019(8) 0.0172(7) -0.0061(7)
F721 0.0467(16) 0.132(3) 0.081(2) -0.062(2) -0.0252(15) 0.0228(14)
F722 0.0823(17) 0.0627(15) 0.0346(12) -0.0161(12) 0.0144(11) -0.0215(14)
F723 0.112(2) 0.0376(13) 0.0533(15) -0.0079(11) 0.0132(14) -0.0306(13)

loop_
_atom_type_symbol
_atom_type_description
_atom_type_scat_dispersion_real
_atom_type_scat_dispersion_imag
_atom_type_scat_source
C C 0.0033 0.0016 'International Tables Vol C Tables 4.2.6.8 and 6.1.1.4'
F F 0.0171 0.0103 'International Tables Vol C Tables 4.2.6.8 and 6.1.1.4'
Cl Cl 0.1484 0.1585 'International Tables Vol C Tables 4.2.6.8 and 6.1.1.4'
Te Te -0.5308 1.6751 'International Tables Vol C Tables 4.2.6.8 and 6.1.1.4'

loop_
_exptl_crystal_face_index_h
_exptl_crystal_face_index_k
_exptl_crystal_face_index_l
_exptl_crystal_face_perp_dist
0 0 1 0.0110
0 0 -1 0.0210
0 -4 3 0.1490
0 4 -3 0.1720
9 0 -5 0.0930
-8 0 5 0.0600
8 1 -6 0.0890

loop_
_geom_angle_atom_site_label_1
_geom_angle_atom_site_label_2
_geom_angle_atom_site_label_3
_geom_angle
_geom_angle_site_symmetry_1
_geom_angle_site_symmetry_3
_geom_angle_publ_flag
C12 Te C11 103.74(10) . . ?
C12 Te Cl1 87.66(7) . . ?
C11 Te Cl1 89.21(7) . . ?
C12 Te Cl2 86.23(7) . . ?
C11 Te Cl2 85.65(7) . . ?
Cl1 Te Cl2 170.86(3) . . ?
C61 C11 C21 118.3(2) . . ?
C61 C11 Te 114.64(19) . . ?
C21 C11 Te 126.7(2) . . ?
F21 C21 C31 118.8(3) . . ?
F21 C21 C11 121.2(2) . . ?
C31 C21 C11 120.0(3) . . ?
F31 C31 C21 118.4(3) . . ?
F31 C31 C41 119.4(3) . . ?
C21 C31 C41 122.1(3) . . ?
C51 C41 C31 117.5(3) . . ?
C51 C41 C71 123.7(3) . . ?
C31 C41 C71 118.8(3) . . ?
F51 C51 C41 122.2(3) . . ?
F51 C51 C61 117.7(3) . . ?
C41 C51 C61 120.1(3) . . ?
F61 C61 C11 119.5(2) . . ?
F61 C61 C51 118.4(3) . . ?
C11 C61 C51 122.0(3) . . ?
F711 C71 F712 107.7(3) . . ?
F711 C71 F713 106.9(3) . . ?
F712 C71 F713 107.3(3) . . ?
F711 C71 C41 111.4(3) . . ?
F712 C71 C41 110.4(3) . . ?
F713 C71 C41 112.9(3) . . ?
C22 C12 C62 117.8(3) . . ?
C22 C12 Te 117.05(19) . . ?
C62 C12 Te 124.9(2) . . ?
F22 C22 C32 118.4(2) . . ?
F22 C22 C12 119.7(2) . . ?
C32 C22 C12 121.8(2) . . ?
F32 C32 C22 117.3(3) . . ?
F32 C32 C42 121.9(3) . . ?
C22 C32 C42 120.7(3) . . ?
C32 C42 C52 117.3(3) . . ?
C32 C42 C72 123.2(3) . . ?
C52 C42 C72 119.3(3) . . ?
F52 C52 C62 118.0(3) . . ?
F52 C52 C42 120.1(3) . . ?
C62 C52 C42 121.9(3) . . ?
F62 C62 C52 118.6(2) . . ?
F62 C62 C12 120.9(3) . . ?
C52 C62 C12 120.4(3) . . ?
F721 C72 F723 109.1(4) . . ?
F721 C72 F722 107.5(3) . . ?
F723 C72 F722 105.1(3) . . ?
F721 C72 C42 111.2(3) . . ?
F723 C72 C42 110.7(3) . . ?
F722 C72 C42 113.0(3) . . ?

loop_
_geom_bond_atom_site_label_1
_geom_bond_atom_site_label_2
_geom_bond_distance
_geom_bond_site_symmetry_2
_geom_bond_publ_flag
Te C12 2.111(3) . ?
Te C11 2.115(2) . ?
Te Cl1 2.4222(7) . ?
Te Cl2 2.5040(7) . ?
C11 C61 1.369(4) . ?
C11 C21 1.384(4) . ?
C21 F21 1.332(3) . ?
C21 C31 1.377(4) . ?
C31 F31 1.332(3) . ?
C31 C41 1.390(4) . ?
C41 C51 1.383(4) . ?
C41 C71 1.509(4) . ?
C51 F51 1.327(3) . ?
C51 C61 1.387(4) . ?
C61 F61 1.344(3) . ?
C71 F711 1.320(4) . ?
C71 F712 1.321(4) . ?
C71 F713 1.322(4) . ?
C12 C22 1.382(4) . ?
C12 C62 1.384(4) . ?
C22 F22 1.343(3) . ?
C22 C32 1.377(4) . ?
C32 F32 1.332(3) . ?
C32 C42 1.384(4) . ?
C42 C52 1.391(4) . ?
C42 C72 1.508(4) . ?
C52 F52 1.334(3) . ?
C52 C62 1.377(4) . ?
C62 F62 1.332(3) . ?
C72 F721 1.297(4) . ?
C72 F723 1.316(5) . ?
C72 F722 1.327(4) . ?

loop_
_geom_contact_atom_site_label_1
_geom_contact_atom_site_label_2
_geom_contact_distance
_geom_contact_site_symmetry_1
_geom_contact_site_symmetry_2
_geom_contact_publ_flag
? ? ? ? ? ?

loop_
_geom_hbond_atom_site_label_D
_geom_hbond_atom_site_label_H
_geom_hbond_atom_site_label_A
_geom_hbond_distance_DH
_geom_hbond_distance_HA
_geom_hbond_distance_DA
_geom_hbond_angle_DHA
_geom_hbond_site_symmetry_A
_geom_hbond_publ_flag
? ? ? ? ? ? ? ? ?

loop_
_geom_torsion_atom_site_label_1
_geom_torsion_atom_site_label_2
_geom_torsion_atom_site_label_3
_geom_torsion_atom_site_label_4
_geom_torsion
_geom_torsion_site_symmetry_1
_geom_torsion_site_symmetry_2
_geom_torsion_site_symmetry_3
_geom_torsion_site_symmetry_4
_geom_torsion_publ_flag
C12 Te C11 C61 157.1(2) . . . . ?
Cl1 Te C11 C61 69.7(2) . . . . ?
Cl2 Te C11 C61 -117.9(2) . . . . ?
C12 Te C11 C21 -30.0(3) . . . . ?
Cl1 Te C11 C21 -117.4(2) . . . . ?
Cl2 Te C11 C21 55.0(2) . . . . ?
C61 C11 C21 F21 177.7(2) . . . . ?
Te C11 C21 F21 5.0(4) . . . . ?
C61 C11 C21 C31 -1.4(4) . . . . ?
Te C11 C21 C31 -174.1(2) . . . . ?
F21 C21 C31 F31 1.5(4) . . . . ?
C11 C21 C31 F31 -179.4(2) . . . . ?
F21 C21 C31 C41 -177.3(3) . . . . ?
C11 C21 C31 C41 1.8(4) . . . . ?
F31 C31 C41 C51 -179.9(3) . . . . ?
C21 C31 C41 C51 -1.1(4) . . . . ?
F31 C31 C41 C71 -2.0(4) . . . . ?
C21 C31 C41 C71 176.8(3) . . . . ?
C31 C41 C51 F51 177.9(3) . . . . ?
C71 C41 C51 F51 0.2(5) . . . . ?
C31 C41 C51 C61 0.0(4) . . . . ?
C71 C41 C51 C61 -177.7(3) . . . . ?
C21 C11 C61 F61 -177.0(2) . . . . ?
Te C11 C61 F61 -3.5(3) . . . . ?
C21 C11 C61 C51 0.3(4) . . . . ?
Te C11 C61 C51 173.9(2) . . . . ?
F51 C51 C61 F61 -0.2(4) . . . . ?
C41 C51 C61 F61 177.8(3) . . . . ?
F51 C51 C61 C11 -177.6(3) . . . . ?
C41 C51 C61 C11 0.4(4) . . . . ?
C51 C41 C71 F711 -124.7(3) . . . . ?
C31 C41 C71 F711 57.6(4) . . . . ?
C51 C41 C71 F712 115.6(4) . . . . ?
C31 C41 C71 F712 -62.1(4) . . . . ?
C51 C41 C71 F713 -4.5(5) . . . . ?
C31 C41 C71 F713 177.8(3) . . . . ?
C11 Te C12 C22 151.1(2) . . . . ?
Cl1 Te C12 C22 -120.3(2) . . . . ?
Cl2 Te C12 C22 66.5(2) . . . . ?
C11 Te C12 C62 -35.1(2) . . . . ?
Cl1 Te C12 C62 53.6(2) . . . . ?
Cl2 Te C12 C62 -119.6(2) . . . . ?
C62 C12 C22 F22 -176.4(2) . . . . ?
Te C12 C22 F22 -2.1(3) . . . . ?
C62 C12 C22 C32 0.0(4) . . . . ?
Te C12 C22 C32 174.3(2) . . . . ?
F22 C22 C32 F32 -0.6(4) . . . . ?
C12 C22 C32 F32 -177.0(3) . . . . ?
F22 C22 C32 C42 178.4(3) . . . . ?
C12 C22 C32 C42 1.9(4) . . . . ?
F32 C32 C42 C52 176.9(3) . . . . ?
C22 C32 C42 C52 -2.1(4) . . . . ?
F32 C32 C42 C72 1.5(5) . . . . ?
C22 C32 C42 C72 -177.4(3) . . . . ?
C32 C42 C52 F52 -178.5(3) . . . . ?
C72 C42 C52 F52 -2.9(4) . . . . ?
C32 C42 C52 C62 0.3(4) . . . . ?
C72 C42 C52 C62 175.9(3) . . . . ?
F52 C52 C62 F62 1.0(4) . . . . ?
C42 C52 C62 F62 -177.9(3) . . . . ?
F52 C52 C62 C12 -179.6(3) . . . . ?
C42 C52 C62 C12 1.6(4) . . . . ?
C22 C12 C62 F62 177.7(2) . . . . ?
Te C12 C62 F62 3.9(4) . . . . ?
C22 C12 C62 C52 -1.7(4) . . . . ?
Te C12 C62 C52 -175.5(2) . . . . ?
C32 C42 C72 F721 -133.5(4) . . . . ?
C52 C42 C72 F721 51.2(5) . . . . ?
C32 C42 C72 F723 105.0(4) . . . . ?
C52 C42 C72 F723 -70.3(4) . . . . ?
C32 C42 C72 F722 -12.6(5) . . . . ?
C52 C42 C72 F722 172.1(3) . . . . ?

loop_
_cod_related_entry_id
_cod_related_entry_database
_cod_related_entry_code
1 ChemSpider 30661098
